data_4500934
loop_
_publ_author_name
'Thu\'ery, Pierre'

_publ_section_title
;
 Uranyl--Alkali Metal Ion Heterometallic Complexes with Cucurbit[6]uril
 and a Sulfonated Catechol
;
_journal_issue 7
_journal_name_full 'Crystal Growth &amp; Design'
_journal_page_first 3282
_journal_paper_doi 10.1021/cg2005375
_journal_volume 11
_journal_year 2011
_chemical_formula_sum 'C120 H153 K3 N75 O64.5 U3'
_chemical_formula_weight 4509.56
_space_group_IT_number 147
_symmetry_cell_setting trigonal
_symmetry_space_group_name_Hall '-P 3'
_symmetry_space_group_name_H-M 'P -3'
_atom_sites_solution_hydrogens geom
_atom_sites_solution_primary direct
_atom_sites_solution_secondary difmap
_audit_creation_method SHELXL-97
_cell_angle_alpha 90.00
_cell_angle_beta 90.00
_cell_angle_gamma 120.00
_cell_formula_units_Z 2
_cell_length_a 27.3529(13)
_cell_length_b 27.3529(13)
_cell_length_c 12.2825(5)
_cell_measurement_reflns_used 182977
_cell_measurement_temperature 150(2)
_cell_measurement_theta_max 25.68
_cell_measurement_theta_min 2.23
_cell_volume 7958.4(6)
_computing_cell_refinement 'HKL2000 (Otwinowski & Minor, 1997)'
_computing_data_collection 'COLLECT (Nonius, 1998)'
_computing_data_reduction 'HKL2000 (Otwinowski & Minor, 1997)'
_computing_molecular_graphics 'SHELXTL (Sheldrick, 2008)'
_computing_publication_material 'SHELXTL (Sheldrick, 2008); PLATON (Spek, 2003)'
_computing_structure_refinement 'SHELXL-97 (Sheldrick, 2008)'
_computing_structure_solution 'SHELXS-97 (Sheldrick, 2008)'
_diffrn_ambient_temperature 150(2)
_diffrn_measured_fraction_theta_full 0.997
_diffrn_measured_fraction_theta_max 0.997
_diffrn_measurement_device_type 'Nonius Kappa-CCD area-detector diffractometer'
_diffrn_measurement_method 'two \f and three \w scans with 2\% steps (320 frames)'
_diffrn_radiation_monochromator graphite
_diffrn_radiation_source 'fine-focus sealed tube'
_diffrn_radiation_type MoK\a
_diffrn_radiation_wavelength 0.71073
_diffrn_reflns_av_R_equivalents 0.0450
_diffrn_reflns_av_sigmaI/netI 0.0456
_diffrn_reflns_limit_h_max 33
_diffrn_reflns_limit_h_min -33
_diffrn_reflns_limit_k_max 33
_diffrn_reflns_limit_k_min -33
_diffrn_reflns_limit_l_max 0
_diffrn_reflns_limit_l_min -14
_diffrn_reflns_number 182977
_diffrn_reflns_theta_full 25.68
_diffrn_reflns_theta_max 25.68
_diffrn_reflns_theta_min 2.23
_diffrn_standards_decay_% 0
_diffrn_standards_interval_time 0
_diffrn_standards_number 0
_exptl_absorpt_coefficient_mu 3.244
_exptl_absorpt_correction_T_max 0.723
_exptl_absorpt_correction_T_min 0.531
_exptl_absorpt_correction_type multi-scan
_exptl_absorpt_process_details 'SCALEPACK (Otwinowski & Minor, 1997)'
_exptl_crystal_colour 'translucent light yellow'
_exptl_crystal_density_diffrn 1.882
_exptl_crystal_density_method 'not measured'
_exptl_crystal_description parallelepiped
_exptl_crystal_F_000 4494
_exptl_crystal_size_max 0.18
_exptl_crystal_size_mid 0.15
_exptl_crystal_size_min 0.10
_refine_diff_density_max 2.119
_refine_diff_density_min -1.424
_refine_diff_density_rms 0.156
_refine_ls_extinction_method none
_refine_ls_goodness_of_fit_ref 1.018
_refine_ls_hydrogen_treatment mixed
_refine_ls_matrix_type full
_refine_ls_number_parameters 801
_refine_ls_number_reflns 10055
_refine_ls_number_restraints 0
_refine_ls_restrained_S_all 1.018
_refine_ls_R_factor_all 0.0606
_refine_ls_R_factor_gt 0.0462
_refine_ls_shift/su_max 0.002
_refine_ls_shift/su_mean 0.000
_refine_ls_structure_factor_coef Fsqd
_refine_ls_weighting_details 'calc w=1/[\s^2^(Fo^2^)+(0.0719P)^2^+17.3761P] where P=(Fo^2^+2Fc^2^)/3'
_refine_ls_weighting_scheme calc
_refine_ls_wR_factor_gt 0.1161
_refine_ls_wR_factor_ref 0.1221
_reflns_number_gt 8221
_reflns_number_total 10055
_reflns_threshold_expression >2sigma(I)
_cod_data_source_file cg2005375_si_002.cif
_cod_data_source_block 3
_cod_original_cell_volume 7958.4(19)
_cod_original_formula_sum 'C120 H153 K3 N75 O64.50 U3'
_cod_database_code 4500934

loop_
_symmetry_equiv_pos_as_xyz
'x, y, z'
'-y, x-y, z'
'-x+y, -x, z'
'-x, -y, -z'
'y, -x+y, -z'
'x-y, x, -z'

loop_
_atom_site_label
_atom_site_type_symbol
_atom_site_fract_x
_atom_site_fract_y
_atom_site_fract_z
_atom_site_U_iso_or_equiv
_atom_site_adp_type
_atom_site_occupancy
_atom_site_symmetry_multiplicity
_atom_site_calc_flag
_atom_site_refinement_flags
U U 0.752198(9) 0.346734(9) 0.603194(17) 0.02602(9) Uani 1 1 d .
K K 0.73794(6) 0.28240(6) 0.27505(11) 0.0379(3) Uani 1 1 d .
O1 O 0.74825(18) 0.34690(18) 0.4580(3) 0.0328(10) Uani 1 1 d .
O2 O 0.76157(18) 0.34523(18) 0.7466(4) 0.0332(10) Uani 1 1 d .
O3 O 0.85042(19) 0.4199(2) 0.6036(4) 0.0425(12) Uani 1 1 d .
O4 O 0.9086(2) 0.3958(2) 0.5282(5) 0.0559(14) Uani 1 1 d .
O5 O 0.6667 0.3333 0.6291(6) 0.0287(16) Uani 1 3 d S
O6 O 0.68369(17) 0.24985(17) 0.6016(3) 0.0276(9) Uani 1 1 d .
H6 H 0.6863 0.2237 0.5499 0.033 Uiso 1 1 d R
O7 O 0.8119(2) 0.3002(2) 0.5767(4) 0.0382(11) Uani 1 1 d .
H7A H 0.8433 0.3272 0.5349 0.046 Uiso 1 1 d R
H7B H 0.7978 0.2689 0.5236 0.046 Uiso 1 1 d R
O8 O 0.7168(3) 0.1865(2) 0.1795(5) 0.0568(14) Uani 1 1 d .
O9 O 0.8420(2) 0.2928(2) 0.3290(5) 0.0597(16) Uani 1 1 d .
O10 O 0.6667 0.3333 0.3021(11) 0.035(4) Uani 0.50 3 d SP
O11 O 0.77031(17) 0.30209(16) 0.0567(3) 0.0282(9) Uani 1 1 d .
O12 O 0.7074(2) 0.08513(18) -0.2023(3) 0.0343(10) Uani 1 1 d .
O13 O 0.63945(18) 0.24306(17) 0.1907(3) 0.0295(9) Uani 1 1 d .
O14 O 0.58910(19) 0.01971(18) -0.0363(3) 0.0341(10) Uani 1 1 d .
O15 O 0.66909(16) 0.18909(15) 0.4118(3) 0.0242(8) Uani 1 1 d .
O16 O 0.59875(18) -0.03800(17) 0.2086(3) 0.0320(10) Uani 1 1 d .
O17 O 0.80127(18) 0.19734(17) 0.5069(3) 0.0313(9) Uani 1 1 d .
O18 O 0.72579(18) -0.03280(17) 0.3016(3) 0.0275(9) Uani 1 1 d .
O19 O 0.92224(18) 0.25832(18) 0.3660(4) 0.0365(10) Uani 1 1 d .
O20 O 0.84106(19) 0.03322(18) 0.1398(4) 0.0363(10) Uani 1 1 d .
O21 O 0.90900(18) 0.31136(18) 0.1410(4) 0.0334(10) Uani 1 1 d .
O22 O 0.8383(2) 0.09125(18) -0.1163(4) 0.0414(11) Uani 1 1 d .
O23 O 0.9833(2) 0.3989(2) 0.2952(4) 0.0509(13) Uani 1 1 d .
H23A H 0.9620 0.3745 0.2448 0.061 Uiso 1 1 d R
H23B H 0.9586 0.3932 0.3507 0.061 Uiso 1 1 d R
N1 N 0.7432(2) 0.1218(2) 0.1434(4) 0.0310(11) Uani 1 1 d .
N2 N 0.7973(2) 0.2630(2) -0.0808(4) 0.0269(11) Uani 1 1 d .
N3 N 0.7079(2) 0.2421(2) -0.0737(4) 0.0270(11) Uani 1 1 d .
N4 N 0.6829(2) 0.1534(2) -0.1658(4) 0.0297(11) Uani 1 1 d .
N5 N 0.7734(2) 0.1806(2) -0.1941(4) 0.0296(11) Uani 1 1 d .
N6 N 0.6211(2) 0.1943(2) 0.0277(4) 0.0254(10) Uani 1 1 d .
N7 N 0.5731(2) 0.1481(2) 0.1763(4) 0.0270(11) Uani 1 1 d .
N8 N 0.5568(2) 0.0604(2) 0.0891(4) 0.0270(11) Uani 1 1 d .
N9 N 0.5946(2) 0.1055(2) -0.0672(4) 0.0299(11) Uani 1 1 d .
N10 N 0.5908(2) 0.11039(19) 0.3409(4) 0.0228(10) Uani 1 1 d .
N11 N 0.6451(2) 0.09772(19) 0.4582(4) 0.0236(10) Uani 1 1 d .
N12 N 0.6181(2) 0.00719(19) 0.3745(4) 0.0222(10) Uani 1 1 d .
N13 N 0.5629(2) 0.0190(2) 0.2594(4) 0.0287(11) Uani 1 1 d .
N14 N 0.7325(2) 0.10317(19) 0.5157(4) 0.0236(10) Uani 1 1 d .
N15 N 0.8223(2) 0.1255(2) 0.5009(4) 0.0289(11) Uani 1 1 d .
N16 N 0.7921(2) 0.0339(2) 0.4174(4) 0.0283(11) Uani 1 1 d .
N17 N 0.7025(2) 0.0096(2) 0.4390(4) 0.0248(10) Uani 1 1 d .
N18 N 0.9090(2) 0.1690(2) 0.3952(4) 0.0334(12) Uani 1 1 d .
N19 N 0.9521(2) 0.2142(2) 0.2431(4) 0.0324(12) Uani 1 1 d .
N20 N 0.9184(2) 0.1235(2) 0.1519(4) 0.0298(11) Uani 1 1 d .
N21 N 0.8762(2) 0.0785(2) 0.3046(4) 0.0332(12) Uani 1 1 d .
N22 N 0.9446(2) 0.2561(2) 0.0744(4) 0.0317(12) Uani 1 1 d .
N23 N 0.8842(2) 0.2678(2) -0.0263(4) 0.0273(11) Uani 1 1 d .
N24 N 0.8595(2) 0.1839(2) -0.1348(4) 0.0276(11) Uani 1 1 d .
N25 N 0.9083(2) 0.1641(2) -0.0148(4) 0.0285(11) Uani 1 1 d .
C1 C 0.8993(3) 0.4289(3) 0.5794(5) 0.0332(14) Uani 1 1 d .
H1 H 0.9302 0.4627 0.6020 0.040 Uiso 1 1 calc R
C2 C 0.7094(3) 0.1439(3) 0.1378(6) 0.0443(18) Uani 1 1 d .
H2 H 0.6766 0.1240 0.0970 0.053 Uiso 1 1 calc R
C3 C 0.7942(4) 0.1493(4) 0.2078(8) 0.064(2) Uani 1 1 d .
H3A H 0.7925 0.1759 0.2563 0.096 Uiso 1 1 calc R
H3B H 0.8262 0.1687 0.1605 0.096 Uiso 1 1 calc R
H3C H 0.7978 0.1215 0.2494 0.096 Uiso 1 1 calc R
C4 C 0.7289(3) 0.0690(3) 0.0884(7) 0.0483(18) Uani 1 1 d .
H4A H 0.6945 0.0561 0.0479 0.072 Uiso 1 1 calc R
H4B H 0.7238 0.0411 0.1414 0.072 Uiso 1 1 calc R
H4C H 0.7588 0.0752 0.0396 0.072 Uiso 1 1 calc R
C5 C 0.7592(3) 0.2719(2) -0.0238(5) 0.0280(13) Uani 1 1 d .
C6 C 0.7727(3) 0.2330(2) -0.1831(5) 0.0287(13) Uani 1 1 d .
H6A H 0.7897 0.2576 -0.2465 0.034 Uiso 1 1 calc R
C7 C 0.7102(3) 0.2141(3) -0.1723(4) 0.0277(13) Uani 1 1 d .
H7 H 0.6967 0.2260 -0.2353 0.033 Uiso 1 1 calc R
C8 C 0.7196(3) 0.1341(3) -0.1874(4) 0.0297(13) Uani 1 1 d .
C9 C 0.6576(3) 0.2428(3) -0.0371(5) 0.0294(13) Uani 1 1 d .
H9A H 0.6689 0.2767 0.0054 0.035 Uiso 1 1 calc R
H9B H 0.6369 0.2441 -0.1001 0.035 Uiso 1 1 calc R
C10 C 0.6225(3) 0.1169(3) -0.1722(5) 0.0332(14) Uani 1 1 d .
H10A H 0.6145 0.0814 -0.2051 0.040 Uiso 1 1 calc R
H10B H 0.6070 0.1342 -0.2194 0.040 Uiso 1 1 calc R
C11 C 0.6145(3) 0.2001(3) 0.1377(5) 0.0272(13) Uani 1 1 d .
C12 C 0.5762(3) 0.1410(3) -0.0142(5) 0.0290(13) Uani 1 1 d .
H12 H 0.5504 0.1468 -0.0609 0.035 Uiso 1 1 calc R
C13 C 0.5459(2) 0.1076(2) 0.0893(5) 0.0259(12) Uani 1 1 d .
H13 H 0.5053 0.0942 0.0865 0.031 Uiso 1 1 calc R
C14 C 0.5815(2) 0.0585(3) -0.0073(5) 0.0290(13) Uani 1 1 d .
C15 C 0.5634(3) 0.1392(3) 0.2914(5) 0.0275(13) Uani 1 1 d .
H15A H 0.5231 0.1171 0.3043 0.033 Uiso 1 1 calc R
H15B H 0.5771 0.1755 0.3268 0.033 Uiso 1 1 calc R
C16 C 0.5306(3) 0.0127(2) 0.1612(5) 0.0272(13) Uani 1 1 d .
H16A H 0.5251 -0.0206 0.1223 0.033 Uiso 1 1 calc R
H16B H 0.4937 0.0065 0.1818 0.033 Uiso 1 1 calc R
C17 C 0.6382(2) 0.1381(2) 0.4038(4) 0.0209(11) Uani 1 1 d .
C18 C 0.5621(2) 0.0498(2) 0.3542(4) 0.0223(11) Uani 1 1 d .
H18 H 0.5238 0.0350 0.3824 0.027 Uiso 1 1 calc R
C19 C 0.5999(2) 0.0408(2) 0.4359(4) 0.0214(11) Uani 1 1 d .
H19 H 0.5793 0.0214 0.5021 0.026 Uiso 1 1 calc R
C20 C 0.5940(2) -0.0072(2) 0.2727(5) 0.0254(12) Uani 1 1 d .
C21 C 0.6860(2) 0.1114(2) 0.5443(4) 0.0252(12) Uani 1 1 d .
H21A H 0.7008 0.1505 0.5650 0.030 Uiso 1 1 calc R
H21B H 0.6669 0.0883 0.6073 0.030 Uiso 1 1 calc R
C22 C 0.6425(2) -0.0230(2) 0.4270(5) 0.0253(12) Uani 1 1 d .
H22A H 0.6255 -0.0351 0.4985 0.030 Uiso 1 1 calc R
H22B H 0.6331 -0.0565 0.3848 0.030 Uiso 1 1 calc R
C23 C 0.7872(2) 0.1477(2) 0.5075(4) 0.0253(12) Uani 1 1 d .
C24 C 0.7308(2) 0.0493(2) 0.5269(4) 0.0234(12) Uani 1 1 d .
H24 H 0.7159 0.0321 0.5981 0.028 Uiso 1 1 calc R
C25 C 0.7934(2) 0.0652(2) 0.5133(5) 0.0246(12) Uani 1 1 d .
H25 H 0.8071 0.0540 0.5771 0.030 Uiso 1 1 calc R
C26 C 0.7389(2) 0.0006(2) 0.3760(5) 0.0247(12) Uani 1 1 d .
C27 C 0.8830(3) 0.1607(3) 0.5014(5) 0.0341(14) Uani 1 1 d .
H27A H 0.8987 0.1438 0.5493 0.041 Uiso 1 1 calc R
H27B H 0.8927 0.1972 0.5314 0.041 Uiso 1 1 calc R
C28 C 0.8402(3) 0.0317(3) 0.3742(5) 0.0310(14) Uani 1 1 d .
H28A H 0.8624 0.0305 0.4345 0.037 Uiso 1 1 calc R
H28B H 0.8266 -0.0031 0.3333 0.037 Uiso 1 1 calc R
C29 C 0.9263(2) 0.2177(3) 0.3374(5) 0.0332(14) Uani 1 1 d .
C30 C 0.9241(3) 0.1303(3) 0.3426(5) 0.0320(14) Uani 1 1 d .
H30 H 0.9494 0.1232 0.3880 0.038 Uiso 1 1 calc R
C31 C 0.9534(2) 0.1621(3) 0.2365(5) 0.0309(14) Uani 1 1 d .
H31 H 0.9922 0.1694 0.2321 0.037 Uiso 1 1 calc R
C32 C 0.8745(3) 0.0740(3) 0.1926(5) 0.0314(14) Uani 1 1 d .
C33 C 0.9792(2) 0.2609(3) 0.1670(5) 0.0328(14) Uani 1 1 d .
H33A H 0.9892 0.2957 0.2052 0.039 Uiso 1 1 calc R
H33B H 1.0139 0.2634 0.1411 0.039 Uiso 1 1 calc R
C34 C 0.9311(3) 0.1322(3) 0.0367(5) 0.0313(14) Uani 1 1 d .
H34A H 0.9157 0.0958 0.0012 0.038 Uiso 1 1 calc R
H34B H 0.9717 0.1520 0.0270 0.038 Uiso 1 1 calc R
C35 C 0.9117(2) 0.2812(2) 0.0701(5) 0.0302(14) Uani 1 1 d .
C36 C 0.9403(3) 0.2255(2) -0.0249(5) 0.0304(13) Uani 1 1 d .
H36 H 0.9775 0.2383 -0.0574 0.037 Uiso 1 1 calc R
C37 C 0.9031(3) 0.2386(3) -0.0989(5) 0.0318(14) Uani 1 1 d .
H37 H 0.9246 0.2625 -0.1605 0.038 Uiso 1 1 calc R
C38 C 0.8659(3) 0.1416(3) -0.0912(5) 0.0301(13) Uani 1 1 d .
C39 C 0.8568(3) 0.2982(2) -0.0658(5) 0.0295(13) Uani 1 1 d .
H39A H 0.8636 0.3278 -0.0143 0.035 Uiso 1 1 calc R
H39B H 0.8738 0.3160 -0.1346 0.035 Uiso 1 1 calc R
C40 C 0.8222(3) 0.1755(3) -0.2246(5) 0.0339(14) Uani 1 1 d .
H40A H 0.8090 0.1382 -0.2551 0.041 Uiso 1 1 calc R
H40B H 0.8431 0.2030 -0.2808 0.041 Uiso 1 1 calc R

loop_
_atom_site_aniso_label
_atom_site_aniso_U_11
_atom_site_aniso_U_22
_atom_site_aniso_U_33
_atom_site_aniso_U_23
_atom_site_aniso_U_13
_atom_site_aniso_U_12
U 0.02627(13) 0.02761(14) 0.02450(13) -0.00120(9) 0.00042(9) 0.01370(10)
K 0.0396(8) 0.0334(8) 0.0338(7) -0.0044(6) -0.0007(6) 0.0130(6)
O1 0.040(3) 0.031(2) 0.029(2) 0.0010(18) 0.0019(18) 0.018(2)
O2 0.037(2) 0.033(2) 0.031(2) -0.0052(18) -0.0010(18) 0.018(2)
O3 0.026(2) 0.039(3) 0.056(3) -0.001(2) 0.004(2) 0.012(2)
O4 0.044(3) 0.053(3) 0.078(4) 0.008(3) 0.010(3) 0.029(3)
O5 0.027(2) 0.027(2) 0.032(4) 0.000 0.000 0.0136(12)
O6 0.031(2) 0.025(2) 0.028(2) -0.0025(17) -0.0021(17) 0.0148(18)
O7 0.046(3) 0.039(3) 0.036(2) 0.003(2) 0.012(2) 0.026(2)
O8 0.069(4) 0.051(3) 0.062(4) -0.017(3) -0.010(3) 0.039(3)
O9 0.029(3) 0.062(4) 0.080(4) -0.046(3) -0.001(3) 0.017(3)
O10 0.045(6) 0.045(6) 0.015(7) 0.000 0.000 0.022(3)
O11 0.031(2) 0.022(2) 0.029(2) -0.0022(17) 0.0057(18) 0.0117(18)
O12 0.048(3) 0.027(2) 0.032(2) -0.0070(18) -0.005(2) 0.022(2)
O13 0.034(2) 0.025(2) 0.030(2) -0.0061(18) -0.0056(18) 0.0150(19)
O14 0.037(2) 0.034(2) 0.034(2) -0.0104(19) -0.0103(19) 0.020(2)
O15 0.027(2) 0.018(2) 0.025(2) -0.0036(16) -0.0002(16) 0.0096(17)
O16 0.037(2) 0.029(2) 0.033(2) -0.0110(19) -0.0069(19) 0.019(2)
O17 0.029(2) 0.021(2) 0.038(2) -0.0091(18) -0.0054(18) 0.0088(18)
O18 0.035(2) 0.024(2) 0.024(2) -0.0047(17) -0.0051(17) 0.0151(19)
O19 0.029(2) 0.027(2) 0.053(3) -0.014(2) -0.008(2) 0.013(2)
O20 0.038(3) 0.028(2) 0.037(2) -0.0029(19) 0.001(2) 0.012(2)
O21 0.031(2) 0.029(2) 0.040(2) -0.0076(19) 0.0007(19) 0.015(2)
O22 0.047(3) 0.026(2) 0.051(3) -0.007(2) -0.012(2) 0.018(2)
O23 0.052(3) 0.039(3) 0.046(3) -0.004(2) -0.009(2) 0.012(2)
N1 0.033(3) 0.029(3) 0.034(3) -0.006(2) -0.005(2) 0.018(2)
N2 0.034(3) 0.025(3) 0.024(2) -0.002(2) 0.005(2) 0.016(2)
N3 0.029(3) 0.030(3) 0.026(3) -0.005(2) -0.001(2) 0.017(2)
N4 0.036(3) 0.030(3) 0.028(3) -0.002(2) 0.000(2) 0.021(2)
N5 0.038(3) 0.031(3) 0.026(3) -0.002(2) 0.002(2) 0.023(2)
N6 0.025(3) 0.023(2) 0.030(3) -0.003(2) -0.002(2) 0.014(2)
N7 0.029(3) 0.023(3) 0.027(3) -0.003(2) -0.006(2) 0.012(2)
N8 0.029(3) 0.024(3) 0.030(3) -0.006(2) -0.009(2) 0.014(2)
N9 0.035(3) 0.031(3) 0.026(3) -0.006(2) -0.005(2) 0.019(2)
N10 0.025(2) 0.017(2) 0.025(2) -0.0003(19) -0.0034(19) 0.010(2)
N11 0.024(2) 0.020(2) 0.025(2) -0.0026(19) -0.0022(19) 0.010(2)
N12 0.030(3) 0.022(2) 0.020(2) -0.0025(18) -0.0049(19) 0.017(2)
N13 0.035(3) 0.030(3) 0.029(3) -0.010(2) -0.014(2) 0.022(2)
N14 0.025(3) 0.021(2) 0.024(2) -0.0020(19) -0.0048(19) 0.011(2)
N15 0.025(3) 0.029(3) 0.034(3) -0.009(2) -0.005(2) 0.014(2)
N16 0.027(3) 0.027(3) 0.032(3) -0.008(2) -0.004(2) 0.014(2)
N17 0.026(3) 0.025(3) 0.024(2) -0.005(2) -0.004(2) 0.013(2)
N18 0.032(3) 0.034(3) 0.034(3) -0.008(2) -0.002(2) 0.017(2)
N19 0.023(3) 0.030(3) 0.044(3) -0.007(2) -0.006(2) 0.013(2)
N20 0.034(3) 0.022(3) 0.032(3) -0.001(2) -0.001(2) 0.014(2)
N21 0.031(3) 0.024(3) 0.039(3) -0.002(2) 0.000(2) 0.010(2)
N22 0.026(3) 0.026(3) 0.042(3) -0.002(2) 0.001(2) 0.012(2)
N23 0.027(3) 0.023(3) 0.030(3) -0.001(2) 0.004(2) 0.011(2)
N24 0.030(3) 0.025(3) 0.031(3) 0.000(2) 0.005(2) 0.016(2)
N25 0.027(3) 0.018(2) 0.039(3) 0.001(2) 0.001(2) 0.010(2)
C1 0.030(3) 0.030(3) 0.043(4) 0.006(3) 0.001(3) 0.018(3)
C2 0.034(4) 0.039(4) 0.064(5) -0.018(4) -0.022(3) 0.022(3)
C3 0.050(5) 0.062(5) 0.087(7) -0.019(5) -0.026(5) 0.033(5)
C4 0.057(5) 0.033(4) 0.060(5) -0.008(3) 0.001(4) 0.025(4)
C5 0.038(3) 0.022(3) 0.030(3) 0.006(2) 0.003(3) 0.020(3)
C6 0.042(4) 0.025(3) 0.020(3) 0.004(2) 0.003(3) 0.018(3)
C7 0.040(4) 0.032(3) 0.018(3) 0.001(2) -0.004(2) 0.023(3)
C8 0.042(4) 0.034(3) 0.014(3) -0.006(2) -0.007(2) 0.020(3)
C9 0.035(3) 0.026(3) 0.034(3) 0.002(3) 0.000(3) 0.021(3)
C10 0.038(4) 0.033(3) 0.027(3) -0.010(3) -0.010(3) 0.017(3)
C11 0.030(3) 0.030(3) 0.028(3) 0.003(3) -0.004(2) 0.020(3)
C12 0.026(3) 0.031(3) 0.032(3) -0.007(3) -0.011(2) 0.016(3)
C13 0.025(3) 0.022(3) 0.032(3) -0.006(2) -0.010(2) 0.014(3)
C14 0.024(3) 0.029(3) 0.034(3) -0.009(3) -0.016(3) 0.013(3)
C15 0.029(3) 0.029(3) 0.028(3) -0.001(2) -0.006(2) 0.017(3)
C16 0.026(3) 0.022(3) 0.028(3) -0.008(2) -0.014(2) 0.008(2)
C17 0.023(3) 0.023(3) 0.016(3) -0.001(2) 0.001(2) 0.011(2)
C18 0.021(3) 0.020(3) 0.026(3) -0.005(2) -0.002(2) 0.010(2)
C19 0.026(3) 0.017(3) 0.021(3) -0.001(2) 0.002(2) 0.011(2)
C20 0.020(3) 0.018(3) 0.032(3) 0.002(2) 0.000(2) 0.005(2)
C21 0.027(3) 0.023(3) 0.022(3) -0.003(2) -0.003(2) 0.010(3)
C22 0.029(3) 0.018(3) 0.028(3) 0.002(2) 0.000(2) 0.011(2)
C23 0.028(3) 0.028(3) 0.020(3) -0.001(2) -0.003(2) 0.014(3)
C24 0.029(3) 0.023(3) 0.020(3) 0.002(2) -0.003(2) 0.013(2)
C25 0.030(3) 0.021(3) 0.022(3) -0.002(2) -0.005(2) 0.013(3)
C26 0.032(3) 0.021(3) 0.024(3) 0.004(2) 0.002(2) 0.015(3)
C27 0.027(3) 0.028(3) 0.038(4) -0.012(3) -0.012(3) 0.007(3)
C28 0.034(3) 0.026(3) 0.038(3) 0.002(3) 0.000(3) 0.019(3)
C29 0.019(3) 0.031(3) 0.041(4) -0.007(3) -0.011(3) 0.006(3)
C30 0.024(3) 0.032(3) 0.040(4) -0.007(3) -0.007(3) 0.014(3)
C31 0.018(3) 0.032(3) 0.041(4) -0.004(3) -0.006(3) 0.012(3)
C32 0.026(3) 0.033(3) 0.040(4) -0.003(3) 0.000(3) 0.019(3)
C33 0.020(3) 0.025(3) 0.046(4) -0.003(3) 0.001(3) 0.006(3)
C34 0.032(3) 0.030(3) 0.038(3) -0.002(3) 0.002(3) 0.020(3)
C35 0.019(3) 0.019(3) 0.047(4) 0.002(3) 0.004(3) 0.005(2)
C36 0.024(3) 0.024(3) 0.041(4) 0.001(3) 0.009(3) 0.010(3)
C37 0.032(3) 0.023(3) 0.040(4) 0.004(3) 0.012(3) 0.013(3)
C38 0.025(3) 0.029(3) 0.035(3) 0.002(3) 0.008(3) 0.013(3)
C39 0.030(3) 0.025(3) 0.035(3) 0.004(2) 0.007(3) 0.015(3)
C40 0.042(4) 0.039(4) 0.026(3) 0.001(3) 0.007(3) 0.024(3)

loop_
_atom_type_symbol
_atom_type_description
_atom_type_scat_dispersion_real
_atom_type_scat_dispersion_imag
_atom_type_scat_source
C C 0.0033 0.0016 'International Tables Vol C Tables 4.2.6.8 and 6.1.1.4'
H H 0.0000 0.0000 'International Tables Vol C Tables 4.2.6.8 and 6.1.1.4'
N N 0.0061 0.0033 'International Tables Vol C Tables 4.2.6.8 and 6.1.1.4'
O O 0.0106 0.0060 'International Tables Vol C Tables 4.2.6.8 and 6.1.1.4'
U U -9.6767 9.6646 'International Tables Vol C Tables 4.2.6.8 and 6.1.1.4'
K K 0.2009 0.2494 'International Tables Vol C Tables 4.2.6.8 and 6.1.1.4'

loop_
_geom_angle_atom_site_label_1
_geom_angle_atom_site_label_2
_geom_angle_atom_site_label_3
_geom_angle
_geom_angle_site_symmetry_1
_geom_angle_site_symmetry_3
O2 U O1 174.5(2) . .
O2 U O5 90.4(2) . .
O1 U O5 94.8(2) . .
O2 U O6 91.42(17) . .
O1 U O6 88.84(17) . .
O5 U O6 68.49(10) . .
O2 U O6 96.04(17) . 2_655
O1 U O6 87.61(16) . 2_655
O5 U O6 67.55(9) . 2_655
O6 U O6 135.39(15) . 2_655
O2 U O3 84.48(19) . .
O1 U O3 92.51(18) . .
O5 U O3 141.76(12) . .
O6 U O3 149.26(15) . .
O6 U O3 75.35(15) 2_655 .
O2 U O7 88.81(17) . .
O1 U O7 85.89(17) . .
O5 U O7 146.04(11) . .
O6 U O7 77.59(15) . .
O6 U O7 146.23(14) 2_655 .
O3 U O7 71.89(16) . .
O13 K O8 75.14(16) . .
O13 K O1 110.11(14) . .
O8 K O1 152.20(16) . .
O13 K O11 81.86(13) . .
O8 K O11 70.00(16) . .
O1 K O11 137.04(13) . .
O13 K O9 160.08(14) . .
O8 K O9 85.01(16) . .
O1 K O9 88.23(14) . .
O11 K O9 89.97(16) . .
O13 K O15 77.08(13) . .
O8 K O15 69.83(16) . .
O1 K O15 84.48(12) . .
O11 K O15 138.16(12) . .
O9 K O15 97.78(16) . .
O13 K O10 55.68(17) . .
O8 K O10 130.64(19) . .
O1 K O10 59.1(2) . .
O11 K O10 103.9(3) . .
O9 K O10 144.23(18) . .
O15 K O10 93.46(18) . .
O13 K O13 84.20(17) . 2_655
O8 K O13 134.03(16) . 2_655
O1 K O13 73.54(12) . 2_655
O11 K O13 66.67(11) . 2_655
O9 K O13 109.25(16) . 2_655
O15 K O13 144.13(12) . 2_655
O10 K O13 50.98(16) . 2_655
U O1 K 142.3(2) . .
C1 O3 U 141.9(4) . .
U O5 U 117.94(9) . 3_665
U O5 U 117.94(9) . 2_655
U O5 U 117.95(9) 3_665 2_655
U O6 U 104.60(15) . 3_665
U O6 H6 121.0 . .
U O6 H6 115.3 3_665 .
U O7 H7A 103.7 . .
U O7 H7B 116.6 . .
H7A O7 H7B 97.3 . .
C2 O8 K 177.4(5) . .
K O10 K 118.73(10) . 3_665
K O10 K 118.73(10) . 2_655
K O10 K 118.73(10) 3_665 2_655
C5 O11 K 134.2(4) . .
C11 O13 K 126.0(4) . .
C11 O13 K 103.4(4) . 3_665
K O13 K 126.30(15) . 3_665
C17 O15 K 138.5(3) . .
H23A O23 H23B 104.0 . .
C2 N1 C3 120.0(6) . .
C2 N1 C4 121.4(6) . .
C3 N1 C4 118.6(6) . .
C5 N2 C39 121.6(5) . .
C5 N2 C6 111.1(5) . .
C39 N2 C6 122.4(5) . .
C5 N3 C7 112.9(5) . .
C5 N3 C9 123.2(5) . .
C7 N3 C9 123.6(5) . .
C8 N4 C7 112.0(5) . .
C8 N4 C10 121.9(5) . .
C7 N4 C10 123.2(5) . .
C8 N5 C6 111.7(5) . .
C8 N5 C40 122.0(5) . .
C6 N5 C40 125.7(5) . .
C11 N6 C9 120.5(5) . .
C11 N6 C12 111.6(5) . .
C9 N6 C12 125.4(5) . .
C11 N7 C15 119.9(5) . .
C11 N7 C13 112.1(5) . .
C15 N7 C13 128.0(5) . .
C14 N8 C16 121.7(5) . .
C14 N8 C13 110.9(5) . .
C16 N8 C13 124.8(5) . .
C14 N9 C10 122.9(5) . .
C14 N9 C12 111.9(5) . .
C10 N9 C12 125.2(5) . .
C17 N10 C18 113.0(4) . .
C17 N10 C15 122.4(5) . .
C18 N10 C15 122.4(5) . .
C17 N11 C21 122.9(5) . .
C17 N11 C19 112.6(4) . .
C21 N11 C19 123.3(4) . .
C20 N12 C22 122.2(5) . .
C20 N12 C19 112.7(4) . .
C22 N12 C19 122.0(4) . .
C20 N13 C18 113.7(5) . .
C20 N13 C16 122.4(5) . .
C18 N13 C16 123.7(5) . .
C23 N14 C21 122.1(5) . .
C23 N14 C24 111.8(5) . .
C21 N14 C24 123.4(5) . .
C23 N15 C25 113.4(5) . .
C23 N15 C27 122.0(5) . .
C25 N15 C27 123.7(5) . .
C26 N16 C25 113.5(5) . .
C26 N16 C28 121.4(5) . .
C25 N16 C28 124.8(5) . .
C26 N17 C22 122.5(5) . .
C26 N17 C24 112.9(5) . .
C22 N17 C24 124.0(5) . .
C29 N18 C27 121.5(5) . .
C29 N18 C30 113.0(5) . .
C27 N18 C30 125.3(5) . .
C29 N19 C31 112.4(5) . .
C29 N19 C33 121.9(5) . .
C31 N19 C33 125.4(5) . .
C32 N20 C34 122.3(5) . .
C32 N20 C31 113.0(5) . .
C34 N20 C31 124.3(5) . .
C32 N21 C28 122.3(5) . .
C32 N21 C30 112.5(5) . .
C28 N21 C30 124.2(5) . .
C35 N22 C33 123.1(5) . .
C35 N22 C36 111.8(5) . .
C33 N22 C36 125.1(5) . .
C35 N23 C39 120.9(5) . .
C35 N23 C37 112.5(5) . .
C39 N23 C37 122.4(5) . .
C38 N24 C37 111.8(5) . .
C38 N24 C40 123.1(5) . .
C37 N24 C40 123.5(5) . .
C38 N25 C34 123.3(5) . .
C38 N25 C36 110.2(5) . .
C34 N25 C36 122.6(5) . .
O4 C1 O3 124.3(6) . .
O4 C1 H1 117.8 . .
O3 C1 H1 117.8 . .
O8 C2 N1 127.0(6) . .
O8 C2 H2 116.5 . .
N1 C2 H2 116.5 . .
N1 C3 H3A 109.5 . .
N1 C3 H3B 109.5 . .
H3A C3 H3B 109.5 . .
N1 C3 H3C 109.5 . .
H3A C3 H3C 109.5 . .
H3B C3 H3C 109.5 . .
N1 C4 H4A 109.5 . .
N1 C4 H4B 109.5 . .
H4A C4 H4B 109.5 . .
N1 C4 H4C 109.5 . .
H4A C4 H4C 109.5 . .
H4B C4 H4C 109.5 . .
O11 C5 N3 126.9(6) . .
O11 C5 N2 125.1(6) . .
N3 C5 N2 107.9(5) . .
N5 C6 N2 113.8(5) . .
N5 C6 C7 103.9(5) . .
N2 C6 C7 103.7(5) . .
N5 C6 H6A 111.6 . .
N2 C6 H6A 111.6 . .
C7 C6 H6A 111.6 . .
N4 C7 N3 115.3(5) . .
N4 C7 C6 104.0(5) . .
N3 C7 C6 103.3(5) . .
N4 C7 H7 111.2 . .
N3 C7 H7 111.2 . .
C6 C7 H7 111.2 . .
O12 C8 N4 126.7(6) . .
O12 C8 N5 125.5(6) . .
N4 C8 N5 107.7(5) . .
N6 C9 N3 112.6(5) . .
N6 C9 H9A 109.1 . .
N3 C9 H9A 109.1 . .
N6 C9 H9B 109.1 . .
N3 C9 H9B 109.1 . .
H9A C9 H9B 107.8 . .
N4 C10 N9 113.4(5) . .
N4 C10 H10A 108.9 . .
N9 C10 H10A 108.9 . .
N4 C10 H10B 108.9 . .
N9 C10 H10B 108.9 . .
H10A C10 H10B 107.7 . .
O13 C11 N6 126.4(6) . .
O13 C11 N7 125.9(6) . .
N6 C11 N7 107.7(5) . .
N6 C12 N9 115.4(5) . .
N6 C12 C13 103.7(4) . .
N9 C12 C13 103.6(5) . .
N6 C12 H12 111.2 . .
N9 C12 H12 111.2 . .
C13 C12 H12 111.2 . .
N7 C13 N8 114.9(5) . .
N7 C13 C12 103.6(5) . .
N8 C13 C12 103.6(5) . .
N7 C13 H13 111.4 . .
N8 C13 H13 111.4 . .
C12 C13 H13 111.4 . .
O14 C14 N9 125.3(6) . .
O14 C14 N8 125.4(6) . .
N9 C14 N8 109.3(5) . .
N7 C15 N10 113.5(5) . .
N7 C15 H15A 108.9 . .
N10 C15 H15A 108.9 . .
N7 C15 H15B 108.9 . .
N10 C15 H15B 108.9 . .
H15A C15 H15B 107.7 . .
N8 C16 N13 113.9(5) . .
N8 C16 H16A 108.8 . .
N13 C16 H16A 108.8 . .
N8 C16 H16B 108.8 . .
N13 C16 H16B 108.8 . .
H16A C16 H16B 107.7 . .
O15 C17 N10 126.9(5) . .
O15 C17 N11 125.6(5) . .
N10 C17 N11 107.5(5) . .
N13 C18 N10 114.8(5) . .
N13 C18 C19 103.0(4) . .
N10 C18 C19 103.5(4) . .
N13 C18 H18 111.6 . .
N10 C18 H18 111.6 . .
C19 C18 H18 111.6 . .
N11 C19 N12 113.5(5) . .
N11 C19 C18 103.3(4) . .
N12 C19 C18 103.3(4) . .
N11 C19 H19 112.0 . .
N12 C19 H19 112.0 . .
C18 C19 H19 112.0 . .
O16 C20 N13 126.8(5) . .
O16 C20 N12 126.1(5) . .
N13 C20 N12 107.0(5) . .
N14 C21 N11 114.2(5) . .
N14 C21 H21A 108.7 . .
N11 C21 H21A 108.7 . .
N14 C21 H21B 108.7 . .
N11 C21 H21B 108.7 . .
H21A C21 H21B 107.6 . .
N17 C22 N12 113.8(5) . .
N17 C22 H22A 108.8 . .
N12 C22 H22A 108.8 . .
N17 C22 H22B 108.8 . .
N12 C22 H22B 108.8 . .
H22A C22 H22B 107.7 . .
O17 C23 N15 126.5(6) . .
O17 C23 N14 125.9(5) . .
N15 C23 N14 107.6(5) . .
N17 C24 N14 114.9(4) . .
N17 C24 C25 103.3(4) . .
N14 C24 C25 103.5(4) . .
N17 C24 H24 111.5 . .
N14 C24 H24 111.5 . .
C25 C24 H24 111.5 . .
N15 C25 N16 115.4(5) . .
N15 C25 C24 103.3(5) . .
N16 C25 C24 103.0(4) . .
N15 C25 H25 111.5 . .
N16 C25 H25 111.5 . .
C24 C25 H25 111.5 . .
O18 C26 N16 126.6(5) . .
O18 C26 N17 126.2(6) . .
N16 C26 N17 107.2(5) . .
N15 C27 N18 114.3(5) . .
N15 C27 H27A 108.7 . .
N18 C27 H27A 108.7 . .
N15 C27 H27B 108.7 . .
N18 C27 H27B 108.7 . .
H27A C27 H27B 107.6 . .
N21 C28 N16 114.3(5) . .
N21 C28 H28A 108.7 . .
N16 C28 H28A 108.7 . .
N21 C28 H28B 108.7 . .
N16 C28 H28B 108.7 . .
H28A C28 H28B 107.6 . .
O19 C29 N18 126.3(6) . .
O19 C29 N19 125.9(6) . .
N18 C29 N19 107.7(6) . .
N21 C30 N18 114.0(5) . .
N21 C30 C31 103.9(5) . .
N18 C30 C31 102.6(5) . .
N21 C30 H30 111.9 . .
N18 C30 H30 111.9 . .
C31 C30 H30 111.9 . .
N19 C31 N20 115.2(5) . .
N19 C31 C30 104.3(5) . .
N20 C31 C30 103.0(5) . .
N19 C31 H31 111.2 . .
N20 C31 H31 111.2 . .
C30 C31 H31 111.2 . .
O20 C32 N20 126.4(6) . .
O20 C32 N21 126.1(6) . .
N20 C32 N21 107.4(5) . .
N22 C33 N19 113.9(5) . .
N22 C33 H33A 108.8 . .
N19 C33 H33A 108.8 . .
N22 C33 H33B 108.8 . .
N19 C33 H33B 108.8 . .
H33A C33 H33B 107.7 . .
N20 C34 N25 112.7(5) . .
N20 C34 H34A 109.1 . .
N25 C34 H34A 109.1 . .
N20 C34 H34B 109.1 . .
N25 C34 H34B 109.1 . .
H34A C34 H34B 107.8 . .
O21 C35 N23 126.3(6) . .
O21 C35 N22 125.6(6) . .
N23 C35 N22 108.1(5) . .
N22 C36 N25 115.0(5) . .
N22 C36 C37 103.5(5) . .
N25 C36 C37 103.4(5) . .
N22 C36 H36 111.5 . .
N25 C36 H36 111.5 . .
C37 C36 H36 111.5 . .
N24 C37 N23 115.0(5) . .
N24 C37 C36 103.8(5) . .
N23 C37 C36 103.0(5) . .
N24 C37 H37 111.5 . .
N23 C37 H37 111.5 . .
C36 C37 H37 111.5 . .
O22 C38 N24 125.7(6) . .
O22 C38 N25 125.4(6) . .
N24 C38 N25 109.0(5) . .
N2 C39 N23 113.4(5) . .
N2 C39 H39A 108.9 . .
N23 C39 H39A 108.9 . .
N2 C39 H39B 108.9 . .
N23 C39 H39B 108.9 . .
H39A C39 H39B 107.7 . .
N24 C40 N5 113.4(5) . .
N24 C40 H40A 108.9 . .
N5 C40 H40A 108.9 . .
N24 C40 H40B 108.9 . .
N5 C40 H40B 108.9 . .
H40A C40 H40B 107.7 . .

loop_
_geom_bond_atom_site_label_1
_geom_bond_atom_site_label_2
_geom_bond_distance
_geom_bond_site_symmetry_2
U O2 1.783(4) .
U O1 1.787(4) .
U O5 2.2027(11) .
U O6 2.360(4) .
U O6 2.411(4) 2_655
U O3 2.418(4) .
U O7 2.544(4) .
K O13 2.567(4) .
K O8 2.659(5) .
K O1 2.783(4) .
K O11 2.791(4) .
K O9 2.794(5) .
K O15 2.841(4) .
K O10 2.927(2) .
K O13 3.073(4) 2_655
O3 C1 1.269(8) .
O4 C1 1.229(8) .
O5 U 2.2027(10) 3_665
O5 U 2.2027(10) 2_655
O6 U 2.411(4) 3_665
O6 H6 0.9861 .
O7 H7A 0.9554 .
O7 H7B 0.9876 .
O8 C2 1.195(8) .
O10 K 2.927(2) 3_665
O10 K 2.927(2) 2_655
O11 C5 1.225(7) .
O12 C8 1.222(7) .
O13 C11 1.213(7) .
O13 K 3.073(4) 3_665
O14 C14 1.231(7) .
O15 C17 1.221(7) .
O16 C20 1.206(7) .
O17 C23 1.212(7) .
O18 C26 1.214(7) .
O19 C29 1.221(8) .
O20 C32 1.217(8) .
O21 C35 1.226(7) .
O22 C38 1.233(7) .
O23 H23A 0.8818 .
O23 H23B 0.9163 .
N1 C2 1.334(8) .
N1 C3 1.446(9) .
N1 C4 1.459(8) .
N2 C5 1.376(8) .
N2 C39 1.431(8) .
N2 C6 1.467(7) .
N3 C5 1.364(8) .
N3 C7 1.450(7) .
N3 C9 1.458(8) .
N4 C8 1.373(8) .
N4 C7 1.443(8) .
N4 C10 1.444(8) .
N5 C8 1.384(8) .
N5 C6 1.450(8) .
N5 C40 1.458(8) .
N6 C11 1.382(8) .
N6 C9 1.436(8) .
N6 C12 1.452(7) .
N7 C11 1.384(8) .
N7 C15 1.436(7) .
N7 C13 1.450(7) .
N8 C14 1.377(8) .
N8 C16 1.438(8) .
N8 C13 1.462(7) .
N9 C14 1.365(8) .
N9 C10 1.451(8) .
N9 C12 1.454(8) .
N10 C17 1.368(7) .
N10 C18 1.446(7) .
N10 C15 1.464(7) .
N11 C17 1.381(7) .
N11 C21 1.446(7) .
N11 C19 1.450(7) .
N12 C20 1.376(7) .
N12 C22 1.445(7) .
N12 C19 1.455(7) .
N13 C20 1.370(7) .
N13 C18 1.443(7) .
N13 C16 1.452(7) .
N14 C23 1.382(7) .
N14 C21 1.443(8) .
N14 C24 1.458(7) .
N15 C23 1.373(8) .
N15 C25 1.436(7) .
N15 C27 1.443(8) .
N16 C26 1.371(8) .
N16 C25 1.446(7) .
N16 C28 1.447(8) .
N17 C26 1.377(7) .
N17 C22 1.433(7) .
N17 C24 1.450(7) .
N18 C29 1.370(8) .
N18 C27 1.449(8) .
N18 C30 1.465(8) .
N19 C29 1.386(8) .
N19 C31 1.443(8) .
N19 C33 1.452(8) .
N20 C32 1.378(8) .
N20 C34 1.448(8) .
N20 C31 1.449(8) .
N21 C32 1.380(8) .
N21 C28 1.443(8) .
N21 C30 1.444(8) .
N22 C35 1.380(8) .
N22 C33 1.443(8) .
N22 C36 1.451(8) .
N23 C35 1.353(8) .
N23 C39 1.450(8) .
N23 C37 1.454(7) .
N24 C38 1.364(8) .
N24 C37 1.440(8) .
N24 C40 1.441(8) .
N25 C38 1.375(8) .
N25 C34 1.448(8) .
N25 C36 1.459(7) .
C1 H1 0.9300 .
C2 H2 0.9300 .
C3 H3A 0.9600 .
C3 H3B 0.9600 .
C3 H3C 0.9600 .
C4 H4A 0.9600 .
C4 H4B 0.9600 .
C4 H4C 0.9600 .
C6 C7 1.525(9) .
C6 H6A 0.9800 .
C7 H7 0.9800 .
C9 H9A 0.9700 .
C9 H9B 0.9700 .
C10 H10A 0.9700 .
C10 H10B 0.9700 .
C12 C13 1.544(9) .
C12 H12 0.9800 .
C13 H13 0.9800 .
C15 H15A 0.9700 .
C15 H15B 0.9700 .
C16 H16A 0.9700 .
C16 H16B 0.9700 .
C18 C19 1.547(8) .
C18 H18 0.9800 .
C19 H19 0.9800 .
C21 H21A 0.9700 .
C21 H21B 0.9700 .
C22 H22A 0.9700 .
C22 H22B 0.9700 .
C24 C25 1.551(8) .
C24 H24 0.9800 .
C25 H25 0.9800 .
C27 H27A 0.9700 .
C27 H27B 0.9700 .
C28 H28A 0.9700 .
C28 H28B 0.9700 .
C30 C31 1.550(9) .
C30 H30 0.9800 .
C31 H31 0.9800 .
C33 H33A 0.9700 .
C33 H33B 0.9700 .
C34 H34A 0.9700 .
C34 H34B 0.9700 .
C36 C37 1.537(9) .
C36 H36 0.9800 .
C37 H37 0.9800 .
C39 H39A 0.9700 .
C39 H39B 0.9700 .
C40 H40A 0.9700 .
C40 H40B 0.9700 .

loop_
_geom_hbond_atom_site_label_D
_geom_hbond_atom_site_label_H
_geom_hbond_atom_site_label_A
_geom_hbond_distance_DH
_geom_hbond_distance_HA
_geom_hbond_distance_DA
_geom_hbond_angle_DHA
O6 H6 O15 0.99 1.88 2.774(5) 148.7
O7 H7A O4 0.96 1.83 2.696(7) 148.7
O7 H7B O17 0.99 2.02 2.813(6) 136.2
O23 H23A O21 0.88 2.05 2.929(6) 173.8
